data_7211473
loop_
_publ_author_name
'Qi, Jin-Li'
'Zheng, Yue-Qing'
'Xu, Wei'
'Zhu, Hong-Lin'
'Lin, Jian-Li'
'Chang, Hai-Sheng'

_publ_section_title
;
 New Ce(iii) sulfate--tartrate-based MOFs: an insight into the
 controllable self-assembly of acentric metal--organic complexes
;
_journal_issue 48
_journal_name_full CrystEngComm
_journal_page_first 10618
_journal_paper_doi 10.1039/c3ce41740a
_journal_volume 15
_journal_year 2013
_chemical_absolute_configuration ad
_chemical_formula_moiety 'C8 H12 Ce2 O18 S, H4 O, 2(O0.50), 2(H2 O)'
_chemical_formula_sum 'C8 H20 Ce2 O22 S'
_chemical_formula_weight 780.55
_chemical_name_systematic
;
?
;
_space_group_IT_number 5
_symmetry_cell_setting monoclinic
_symmetry_space_group_name_Hall 'C 2y'
_symmetry_space_group_name_H-M 'C 1 2 1'
_atom_sites_solution_hydrogens geom
_atom_sites_solution_primary direct
_atom_sites_solution_secondary difmap
_audit_creation_method SHELXL-97
_cell_angle_alpha 90.00
_cell_angle_beta 91.47(3)
_cell_angle_gamma 90.00
_cell_formula_units_Z 2
_cell_length_a 21.960(4)
_cell_length_b 7.6550(15)
_cell_length_c 6.1670(12)
_cell_measurement_reflns_used 5036
_cell_measurement_temperature 293(2)
_cell_measurement_theta_max 27.43
_cell_measurement_theta_min 3.30
_cell_volume 1036.4(3)
_computing_cell_refinement RAPID-AUTO
_computing_data_collection 'RAPID-AUTO (Rigaku, 1998)'
_computing_data_reduction 'CrystalStructure (Rigaku/MSC, 2004)'
_computing_molecular_graphics 'ORTEPII (Johnson, 1976)'
_computing_publication_material SHELXL-97
_computing_structure_refinement 'SHELXL-97 (Sheldrick, 2008)'
_computing_structure_solution 'SHELXS-97 (Sheldrick, 2008)'
_diffrn_ambient_temperature 293(2)
_diffrn_detector_area_resol_mean 0
_diffrn_measured_fraction_theta_full 0.997
_diffrn_measured_fraction_theta_max 0.997
_diffrn_measurement_device_type 'Rigaku R-AXIS RAPID'
_diffrn_measurement_method '\w scans'
_diffrn_radiation_monochromator graphite
_diffrn_radiation_source 'fine-focus sealed tube'
_diffrn_radiation_type MoK\a
_diffrn_radiation_wavelength 0.71073
_diffrn_reflns_av_R_equivalents 0.0341
_diffrn_reflns_av_sigmaI/netI 0.0446
_diffrn_reflns_limit_h_max 28
_diffrn_reflns_limit_h_min -28
_diffrn_reflns_limit_k_max 9
_diffrn_reflns_limit_k_min -9
_diffrn_reflns_limit_l_max 7
_diffrn_reflns_limit_l_min -7
_diffrn_reflns_number 5036
_diffrn_reflns_theta_full 27.43
_diffrn_reflns_theta_max 27.43
_diffrn_reflns_theta_min 3.30
_diffrn_standards_decay_% 0
_diffrn_standards_interval_count image
_diffrn_standards_interval_time 0
_diffrn_standards_number 0
_exptl_absorpt_coefficient_mu 4.545
_exptl_absorpt_correction_T_max 0.695
_exptl_absorpt_correction_T_min 0.331
_exptl_absorpt_correction_type empirical
_exptl_absorpt_process_details 'ABSCOR (Higashi, 1995)'
_exptl_crystal_colour colorless
_exptl_crystal_density_diffrn 2.501
_exptl_crystal_density_method 'not measured'
_exptl_crystal_description platy
_exptl_crystal_F_000 752
_exptl_crystal_size_max 0.260
_exptl_crystal_size_mid 0.210
_exptl_crystal_size_min 0.080
_refine_diff_density_max 2.538
_refine_diff_density_min -0.805
_refine_diff_density_rms 0.164
_refine_ls_abs_structure_details 'Flack H D (1983), Acta Cryst. A39, 876-881'
_refine_ls_abs_structure_Flack -0.01(2)
_refine_ls_extinction_method none
_refine_ls_goodness_of_fit_ref 1.061
_refine_ls_hydrogen_treatment constr
_refine_ls_matrix_type full
_refine_ls_number_parameters 155
_refine_ls_number_reflns 2177
_refine_ls_number_restraints 1
_refine_ls_restrained_S_all 1.061
_refine_ls_R_factor_all 0.0269
_refine_ls_R_factor_gt 0.0268
_refine_ls_shift/su_max 0.001
_refine_ls_shift/su_mean 0.000
_refine_ls_structure_factor_coef Fsqd
_refine_ls_weighting_details 'calc w=1/[\s^2^(Fo^2^)+(0.0389P)^2^+0.0000P] where P=(Fo^2^+2Fc^2^)/3'
_refine_ls_weighting_scheme calc
_refine_ls_wR_factor_gt 0.0654
_refine_ls_wR_factor_ref 0.0655
_reflns_number_gt 2164
_reflns_number_total 2178
_reflns_threshold_expression >2sigma(I)
_cod_data_source_file c3ce41740a.txt
_cod_data_source_block shx97
_cod_original_sg_symbol_H-M 'C 2'
_cod_database_code 7211473

loop_
_symmetry_equiv_pos_as_xyz
'x, y, z'
'-x, y, -z'
'x+1/2, y+1/2, z'
'-x+1/2, y+1/2, -z'

loop_
_atom_site_label
_atom_site_type_symbol
_atom_site_fract_x
_atom_site_fract_y
_atom_site_fract_z
_atom_site_U_iso_or_equiv
_atom_site_adp_type
_atom_site_occupancy
_atom_site_symmetry_multiplicity
_atom_site_calc_flag
_atom_site_refinement_flags
_atom_site_disorder_assembly
_atom_site_disorder_group
Ce Ce 0.645337(8) 0.25424(5) 0.05018(3) 0.01445(9) Uani 1 1 d . . .
S S 0.5000 0.2547(5) 0.0000 0.0209(3) Uani 1 2 d S . .
O1 O 0.54406(19) 0.3622(6) -0.1144(7) 0.0346(10) Uani 1 1 d . . .
O2 O 0.53758(19) 0.1445(6) 0.1483(7) 0.0354(10) Uani 1 1 d . . .
O3 O 0.65551(19) 0.2037(4) -0.3465(5) 0.0251(8) Uani 1 1 d . . .
O4 O 0.65939(19) 0.0452(4) -0.6468(5) 0.0241(7) Uani 1 1 d . . .
O5 O 0.63765(17) -0.0554(5) -0.0945(5) 0.0215(8) Uani 1 1 d . . .
H5B H 0.6066 -0.1153 -0.0559 0.026 Uiso 1 1 d . . .
O6 O 0.76297(15) -0.1080(4) -0.2828(5) 0.0175(7) Uani 1 1 d . . .
H6B H 0.7598 -0.0197 -0.2000 0.021 Uiso 1 1 d . . .
O7 O 0.66438(18) -0.4602(4) -0.1377(7) 0.0247(8) Uani 1 1 d . . .
O8 O 0.74996(17) -0.3523(5) 0.0055(6) 0.0239(8) Uani 1 1 d . . .
C1 C 0.6557(2) 0.0612(7) -0.4451(6) 0.0180(9) Uani 1 1 d . . .
C2 C 0.6509(2) -0.1051(6) -0.3113(7) 0.0154(8) Uani 1 1 d . . .
H2A H 0.6173 -0.1763 -0.3702 0.018 Uiso 1 1 calc R . .
C3 C 0.7100(2) -0.2133(5) -0.3126(6) 0.0147(9) Uani 1 1 d . . .
H3A H 0.7122 -0.2716 -0.4536 0.018 Uiso 1 1 calc R . .
C4 C 0.7073(2) -0.3531(6) -0.1378(7) 0.0153(8) Uani 1 1 d . . .
O9 O 0.6124(2) 0.4530(5) 0.3549(6) 0.0339(9) Uani 1 1 d . . .
H9A H 0.5745 0.4750 0.3611 0.041 Uiso 1 1 d . . .
H9B H 0.6227 0.3805 0.4493 0.041 Uiso 1 1 d . . .
O10A O 0.5730(4) -0.237(2) 0.1578(16) 0.0570(19) Uani 0.50 1 d P A 1
H10A H 0.5933 -0.3190 0.2131 0.068 Uiso 1 1 d . B 1
H10B H 0.5626 -0.1811 0.2707 0.068 Uiso 1 1 d . C 1
O10B O 0.5455(5) -0.2729(13) -0.0022(16) 0.0570(19) Uani 0.50 1 d P D 2
O11 O 0.5000 -0.0570(9) 0.5000 0.058(2) Uani 1 2 d S . .
H11A H 0.5146 0.0058 0.4061 0.069 Uiso 1 1 d . . .
O12 O 0.5000 0.5784(13) 0.5000 0.099(4) Uani 1 2 d S . .
H12A H 0.5120 0.6353 0.3955 0.119 Uiso 1 1 d . . .

loop_
_atom_site_aniso_label
_atom_site_aniso_U_11
_atom_site_aniso_U_22
_atom_site_aniso_U_33
_atom_site_aniso_U_23
_atom_site_aniso_U_13
_atom_site_aniso_U_12
Ce 0.01566(13) 0.01376(13) 0.01389(13) 0.00339(12) -0.00030(8) 0.00159(11)
S 0.0160(6) 0.0213(6) 0.0255(6) 0.000 -0.0007(5) 0.000
O1 0.021(2) 0.043(2) 0.040(2) 0.0210(19) -0.0017(16) -0.0037(16)
O2 0.022(2) 0.039(2) 0.045(2) 0.021(2) 0.0024(17) 0.0021(17)
O3 0.051(2) 0.0112(17) 0.0131(14) 0.0016(11) 0.0004(14) 0.0024(12)
O4 0.040(2) 0.0185(16) 0.0134(15) 0.0051(13) -0.0024(14) 0.0039(15)
O5 0.024(2) 0.0215(19) 0.0192(17) 0.0048(14) 0.0037(15) -0.0027(14)
O6 0.0197(18) 0.0134(14) 0.0196(16) -0.0027(14) 0.0012(13) -0.0012(12)
O7 0.025(2) 0.0130(16) 0.036(2) 0.0070(16) -0.0060(16) -0.0049(14)
O8 0.0191(18) 0.026(2) 0.0266(18) 0.0110(15) -0.0028(14) -0.0039(14)
C1 0.021(2) 0.020(3) 0.012(2) 0.0029(17) -0.0038(16) 0.0019(19)
C2 0.015(2) 0.015(2) 0.0168(19) 0.0007(18) -0.0028(16) 0.0001(15)
C3 0.021(2) 0.003(2) 0.0206(18) 0.0007(16) -0.0019(15) -0.0017(14)
C4 0.014(2) 0.0143(19) 0.018(2) -0.0011(18) 0.0014(16) 0.0030(16)
O9 0.043(3) 0.036(2) 0.0229(18) -0.0023(16) -0.0031(17) 0.0180(18)
O10A 0.075(5) 0.031(4) 0.066(4) 0.005(4) 0.028(3) -0.008(4)
O10B 0.075(5) 0.031(4) 0.066(4) 0.005(4) 0.028(3) -0.008(4)
O11 0.087(8) 0.034(4) 0.053(5) 0.000 0.028(5) 0.000
O12 0.053(7) 0.073(7) 0.174(12) 0.000 0.042(7) 0.000

loop_
_atom_type_symbol
_atom_type_description
_atom_type_scat_dispersion_real
_atom_type_scat_dispersion_imag
_atom_type_scat_source
C C 0.0033 0.0016 'International Tables Vol C Tables 4.2.6.8 and 6.1.1.4'
H H 0.0000 0.0000 'International Tables Vol C Tables 4.2.6.8 and 6.1.1.4'
O O 0.0106 0.0060 'International Tables Vol C Tables 4.2.6.8 and 6.1.1.4'
S S 0.1246 0.1234 'International Tables Vol C Tables 4.2.6.8 and 6.1.1.4'
Ce Ce -0.2486 2.6331 'International Tables Vol C Tables 4.2.6.8 and 6.1.1.4'

loop_
_geom_angle_atom_site_label_1
_geom_angle_atom_site_label_2
_geom_angle_atom_site_label_3
_geom_angle
_geom_angle_site_symmetry_1
_geom_angle_site_symmetry_3
O8 Ce O4 78.06(13) 4_655 1_556
O8 Ce O3 72.86(13) 4_655 .
O4 Ce O3 128.95(11) 1_556 .
O8 Ce O7 93.25(13) 4_655 1_565
O4 Ce O7 153.08(12) 1_556 1_565
O3 Ce O7 70.27(12) . 1_565
O8 Ce O5 72.33(12) 4_655 .
O4 Ce O5 70.56(11) 1_556 .
O3 Ce O5 61.10(10) . .
O7 Ce O5 131.36(12) 1_565 .
O8 Ce O9 125.77(13) 4_655 .
O4 Ce O9 82.00(12) 1_556 .
O3 Ce O9 148.68(12) . .
O7 Ce O9 82.75(13) 1_565 .
O5 Ce O9 143.42(14) . .
O8 Ce O1 148.63(13) 4_655 .
O4 Ce O1 126.81(13) 1_556 .
O3 Ce O1 76.09(13) . .
O7 Ce O1 71.90(13) 1_565 .
O5 Ce O1 96.50(14) . .
O9 Ce O1 80.71(13) . .
O8 Ce O2 141.44(16) 4_655 .
O4 Ce O2 73.23(13) 1_556 .
O3 Ce O2 106.49(14) . .
O7 Ce O2 123.50(13) 1_565 .
O5 Ce O2 74.16(14) . .
O9 Ce O2 75.09(15) . .
O1 Ce O2 53.77(12) . .
O8 Ce O6 60.78(11) 4_655 4_655
O4 Ce O6 76.76(11) 1_556 4_655
O3 Ce O6 120.34(12) . 4_655
O7 Ce O6 76.78(11) 1_565 4_655
O5 Ce O6 127.05(11) . 4_655
O9 Ce O6 65.74(12) . 4_655
O1 Ce O6 136.41(14) . 4_655
O2 Ce O6 133.17(13) . 4_655
O8 Ce S 156.39(10) 4_655 .
O4 Ce S 100.29(11) 1_556 .
O3 Ce S 91.13(10) . .
O7 Ce S 97.57(10) 1_565 .
O5 Ce S 84.83(11) . .
O9 Ce S 76.60(11) . .
O1 Ce S 26.63(10) . .
O2 Ce S 27.13(10) . .
O6 Ce S 142.31(8) 4_655 .
O1 S O1 111.6(4) 2_655 .
O1 S O2 104.7(2) 2_655 2_655
O1 S O2 112.8(2) . 2_655
O1 S O2 112.8(2) 2_655 .
O1 S O2 104.7(2) . .
O2 S O2 110.5(5) 2_655 .
O1 S Ce 128.58(19) 2_655 .
O1 S Ce 51.51(16) . .
O2 S Ce 126.7(2) 2_655 .
O2 S Ce 53.16(17) . .
O1 S Ce 51.51(16) 2_655 2_655
O1 S Ce 128.58(19) . 2_655
O2 S Ce 53.16(17) 2_655 2_655
O2 S Ce 126.7(2) . 2_655
Ce S Ce 179.87(13) . 2_655
S O1 Ce 101.9(2) . .
S O2 Ce 99.7(2) . .
C1 O3 Ce 127.9(3) . .
C1 O4 Ce 132.5(3) . 1_554
C2 O5 Ce 124.4(3) . .
C2 O5 H5B 107.4 . .
Ce O5 H5B 116.5 . .
C3 O6 Ce 116.8(2) . 4_645
C3 O6 H6B 116.6 . .
Ce O6 H6B 93.7 4_645 .
C4 O7 Ce 134.8(3) . 1_545
C4 O8 Ce 125.2(3) . 4_645
O3 C1 O4 124.7(5) . .
O3 C1 C2 117.7(3) . .
O4 C1 C2 117.6(4) . .
O5 C2 C1 107.7(3) . .
O5 C2 C3 109.9(4) . .
C1 C2 C3 112.2(4) . .
O5 C2 H2A 109.0 . .
C1 C2 H2A 109.0 . .
C3 C2 H2A 109.0 . .
O6 C3 C4 110.7(3) . .
O6 C3 C2 112.4(3) . .
C4 C3 C2 109.1(4) . .
O6 C3 H3A 108.2 . .
C4 C3 H3A 108.2 . .
C2 C3 H3A 108.2 . .
O7 C4 O8 123.1(4) . .
O7 C4 C3 120.3(4) . .
O8 C4 C3 116.6(4) . .
Ce O9 H9A 116.7 . .
Ce O9 H9B 92.4 . .
H9A O9 H9B 110.4 . .
H10A O10A H10B 101.1 . .

loop_
_geom_bond_atom_site_label_1
_geom_bond_atom_site_label_2
_geom_bond_distance
_geom_bond_site_symmetry_2
Ce O8 2.472(4) 4_655
Ce O4 2.473(3) 1_556
Ce O3 2.492(3) .
Ce O7 2.514(3) 1_565
Ce O5 2.537(4) .
Ce O9 2.537(4) .
Ce O1 2.558(4) .
Ce O2 2.597(4) .
Ce O6 2.660(3) 4_655
Ce S 3.1986(7) .
S O1 1.465(4) 2_655
S O1 1.465(4) .
S O2 1.480(5) 2_655
S O2 1.480(5) .
S Ce 3.1986(7) 2_655
O3 C1 1.249(6) .
O4 C1 1.255(5) .
O4 Ce 2.473(3) 1_554
O5 C2 1.427(5) .
O5 H5B 0.8608 .
O6 C3 1.424(5) .
O6 Ce 2.660(3) 4_645
O6 H6B 0.8516 .
O7 C4 1.249(6) .
O7 Ce 2.514(3) 1_545
O8 C4 1.271(6) .
O8 Ce 2.472(4) 4_645
C1 C2 1.522(6) .
C2 C3 1.539(6) .
C2 H2A 0.9800 .
C3 C4 1.522(5) .
C3 H3A 0.9800 .
O9 H9A 0.8509 .
O9 H9B 0.8316 .
O10A H10A 0.8377 .
O10A H10B 0.8527 .
O11 H11A 0.8245 .
O12 H12A 0.8270 .
